data_7122444
loop_
_publ_author_name
'Luo, Zhonghua'
'Sun, Guodong'
'Zhou, Zihong'
'Liu, Guozhu'
'Luan, Baolei'
'Lin, Yicao'
'Zhang, Lei'
'Wang, Zhongqing'

_publ_section_title
;
 Stereogenic cis-2-substituted-N-acetyl-3-hydroxy-indolines via
 ruthenium(ii)-catalyzed dynamic kinetic resolution-asymmetric transfer
 hydrogenation.
;
_journal_issue 96
_journal_name_full 'Chemical communications (Cambridge, England)'
_journal_page_first 13503
_journal_page_last 13506
_journal_paper_doi 10.1039/c8cc07336h
_journal_volume 54
_journal_year 2018
_chemical_absolute_configuration ad
_chemical_formula_sum 'C13 H15 N O5'
_chemical_formula_weight 265.26
_space_group_IT_number 19
_space_group_name_Hall 'P 2ac 2ab'
_space_group_name_H-M_alt 'P 21 21 21'
_symmetry_cell_setting orthorhombic
_symmetry_space_group_name_Hall 'P 2ac 2ab'
_symmetry_space_group_name_H-M 'P 21 21 21'
_atom_sites_solution_hydrogens geom
_atom_sites_solution_primary direct
_atom_sites_solution_secondary difmap
_audit_creation_method SHELXL-97
_audit_update_record
;
2018-07-26 deposited with the CCDC.
2018-10-10 downloaded from the CCDC.
;
_cell_angle_alpha 90.00
_cell_angle_beta 90.00
_cell_angle_gamma 90.00
_cell_formula_units_Z 4
_cell_length_a 5.12044(5)
_cell_length_b 14.66642(14)
_cell_length_c 16.34735(15)
_cell_measurement_reflns_used 6653
_cell_measurement_temperature 150(2)
_cell_measurement_theta_max 73.4570
_cell_measurement_theta_min 4.0250
_cell_volume 1227.66(2)
_computing_structure_refinement 'SHELXL-97 (Sheldrick, 1997)'
_computing_structure_solution 'SHELXS-97 (Sheldrick, 1990)'
_diffrn_ambient_temperature 150(2)
_diffrn_detector_area_resol_mean 5.2913
_diffrn_measured_fraction_theta_full 0.979
_diffrn_measured_fraction_theta_max 0.979
_diffrn_measurement_device_type 'SuperNova, Dual, Cu at zero, AtlasS2'
_diffrn_measurement_method '\w scans'
_diffrn_radiation_monochromator mirror
_diffrn_radiation_source 'micro-focus sealed X-ray tube'
_diffrn_radiation_type CuK\a
_diffrn_radiation_wavelength 1.54184
_diffrn_reflns_av_R_equivalents 0.0238
_diffrn_reflns_av_sigmaI/netI 0.0209
_diffrn_reflns_limit_h_max 5
_diffrn_reflns_limit_h_min -6
_diffrn_reflns_limit_k_max 18
_diffrn_reflns_limit_k_min -17
_diffrn_reflns_limit_l_max 20
_diffrn_reflns_limit_l_min -20
_diffrn_reflns_number 7388
_diffrn_reflns_theta_full 73.58
_diffrn_reflns_theta_max 73.58
_diffrn_reflns_theta_min 4.05
_exptl_absorpt_coefficient_mu 0.936
_exptl_absorpt_correction_T_max 0.9122
_exptl_absorpt_correction_T_min 0.6836
_exptl_absorpt_correction_type multi-scan
_exptl_crystal_colour colourless
_exptl_crystal_density_diffrn 1.435
_exptl_crystal_density_method 'not measured'
_exptl_crystal_description needle
_exptl_crystal_F_000 560
_exptl_crystal_size_max 0.44
_exptl_crystal_size_mid 0.16
_exptl_crystal_size_min 0.10
_refine_diff_density_max 0.187
_refine_diff_density_min -0.203
_refine_diff_density_rms 0.050
_refine_ls_abs_structure_details 'Flack H D (1983), Acta Cryst. A39, 876-881'
_refine_ls_abs_structure_Flack 0.03(15)
_refine_ls_extinction_method none
_refine_ls_goodness_of_fit_ref 1.071
_refine_ls_hydrogen_treatment mixed
_refine_ls_matrix_type full
_refine_ls_number_parameters 176
_refine_ls_number_reflns 2415
_refine_ls_number_restraints 0
_refine_ls_restrained_S_all 1.071
_refine_ls_R_factor_all 0.0300
_refine_ls_R_factor_gt 0.0296
_refine_ls_shift/su_max 0.034
_refine_ls_shift/su_mean 0.005
_refine_ls_structure_factor_coef Fsqd
_refine_ls_weighting_details 'calc w=1/[\s^2^(Fo^2^)+(0.0524P)^2^+0.1681P] where P=(Fo^2^+2Fc^2^)/3'
_refine_ls_weighting_scheme calc
_refine_ls_wR_factor_gt 0.0775
_refine_ls_wR_factor_ref 0.0779
_reflns_number_gt 2374
_reflns_number_total 2415
_reflns_threshold_expression >2sigma(I)
_cod_data_source_file c8cc07336h2.cif
_cod_data_source_block 18053003
_cod_depositor_comments 'Adding full bibliography for 7122444.cif.'
_cod_database_code 7122444

loop_
_symmetry_equiv_pos_as_xyz
'x, y, z'
'-x+1/2, -y, z+1/2'
'x+1/2, -y+1/2, -z'
'-x, y+1/2, -z+1/2'

loop_
_atom_site_label
_atom_site_type_symbol
_atom_site_fract_x
_atom_site_fract_y
_atom_site_fract_z
_atom_site_U_iso_or_equiv
_atom_site_adp_type
_atom_site_occupancy
_atom_site_symmetry_multiplicity
_atom_site_calc_flag
_atom_site_refinement_flags
O4 O 0.89285(19) 0.31396(6) 0.42513(5) 0.0164(2) Uani 1 1 d .
O3 O 0.25272(18) 0.23962(6) 0.17900(5) 0.0152(2) Uani 1 1 d .
H3 H 0.1501 0.1963 0.1887 0.023 Uiso 1 1 calc R
O2 O 0.12676(19) 0.35326(6) 0.03079(5) 0.0166(2) Uani 1 1 d .
C11 C 1.0727(3) 0.36370(9) 0.47534(8) 0.0162(3) Uani 1 1 d .
H11A H 1.1805 0.4033 0.4408 0.024 Uiso 1 1 calc R
H11B H 1.1851 0.3208 0.5049 0.024 Uiso 1 1 calc R
H11C H 0.9754 0.4010 0.5146 0.024 Uiso 1 1 calc R
C6 C 0.7108(2) 0.45832(9) 0.37679(7) 0.0136(3) Uani 1 1 d .
H6 H 0.8232 0.4928 0.4112 0.016 Uiso 1 1 calc R
C5 C 0.7227(2) 0.36318(9) 0.37811(7) 0.0129(3) Uani 1 1 d .
C3 C 0.3816(2) 0.35635(8) 0.27872(7) 0.0114(2) Uani 1 1 d .
C1 C 0.1048(2) 0.40052(8) 0.16764(7) 0.0119(2) Uani 1 1 d .
H1 H -0.0868 0.4024 0.1558 0.014 Uiso 1 1 calc R
C7 C 0.5346(3) 0.50336(8) 0.32518(7) 0.0129(2) Uani 1 1 d .
H7 H 0.5279 0.5681 0.3234 0.015 Uiso 1 1 calc R
C4 C 0.5559(2) 0.31138(8) 0.32843(7) 0.0125(2) Uani 1 1 d .
H4 H 0.5631 0.2467 0.3291 0.015 Uiso 1 1 calc R
C9 C 0.2620(3) 0.39607(8) 0.08848(7) 0.0126(2) Uani 1 1 d .
C8 C 0.3709(2) 0.45130(8) 0.27689(7) 0.0114(2) Uani 1 1 d .
O1 O 0.47796(18) 0.42666(7) 0.08038(6) 0.0195(2) Uani 1 1 d .
C2 C 0.1736(2) 0.31715(8) 0.22347(7) 0.0117(2) Uani 1 1 d .
H2 H 0.0173 0.3011 0.2572 0.014 Uiso 1 1 calc R
C10 C 0.2649(3) 0.33768(9) -0.04550(7) 0.0208(3) Uani 1 1 d .
H10A H 0.1547 0.3018 -0.0824 0.031 Uiso 1 1 calc R
H10B H 0.4270 0.3044 -0.0345 0.031 Uiso 1 1 calc R
H10C H 0.3063 0.3964 -0.0711 0.031 Uiso 1 1 calc R
N1 N 0.1841(2) 0.47960(7) 0.21739(6) 0.0116(2) Uani 1 1 d .
O5 O 0.12906(19) 0.62304(6) 0.26373(5) 0.0175(2) Uani 1 1 d .
C13 C -0.1047(3) 0.58244(9) 0.14185(8) 0.0165(3) Uani 1 1 d .
H13A H -0.0350 0.5542 0.0921 0.025 Uiso 1 1 calc R
H13B H -0.1202 0.6484 0.1337 0.025 Uiso 1 1 calc R
H13C H -0.2772 0.5568 0.1539 0.025 Uiso 1 1 calc R
C12 C 0.0774(2) 0.56375(8) 0.21249(7) 0.0132(2) Uani 1 1 d .

loop_
_atom_site_aniso_label
_atom_site_aniso_U_11
_atom_site_aniso_U_22
_atom_site_aniso_U_33
_atom_site_aniso_U_23
_atom_site_aniso_U_13
_atom_site_aniso_U_12
O4 0.0140(4) 0.0146(4) 0.0206(4) 0.0026(4) -0.0050(4) 0.0009(4)
O3 0.0180(4) 0.0094(4) 0.0184(4) -0.0034(3) 0.0021(4) -0.0008(4)
O2 0.0195(5) 0.0177(4) 0.0127(4) -0.0034(4) -0.0003(4) -0.0036(4)
C11 0.0127(6) 0.0208(6) 0.0152(6) -0.0002(5) -0.0032(5) 0.0010(5)
C6 0.0105(6) 0.0153(6) 0.0149(5) -0.0009(4) 0.0000(5) -0.0024(5)
C5 0.0083(6) 0.0170(6) 0.0136(5) 0.0022(4) 0.0010(5) 0.0013(5)
C3 0.0090(5) 0.0133(5) 0.0118(5) -0.0011(4) 0.0025(5) -0.0007(5)
C1 0.0105(5) 0.0099(5) 0.0153(5) -0.0019(4) 0.0000(5) -0.0013(5)
C7 0.0114(6) 0.0117(5) 0.0156(5) -0.0011(5) 0.0010(5) -0.0005(5)
C4 0.0107(6) 0.0114(5) 0.0153(5) 0.0002(5) 0.0028(5) -0.0002(5)
C9 0.0142(6) 0.0097(5) 0.0139(5) 0.0009(4) -0.0017(5) 0.0008(5)
C8 0.0083(5) 0.0133(6) 0.0125(5) 0.0002(4) 0.0020(5) 0.0013(5)
O1 0.0142(5) 0.0258(5) 0.0185(4) -0.0017(4) 0.0022(4) -0.0049(4)
C2 0.0113(6) 0.0105(5) 0.0134(5) -0.0009(4) 0.0021(5) -0.0004(4)
C10 0.0293(7) 0.0211(7) 0.0118(5) -0.0017(5) 0.0009(6) 0.0011(6)
N1 0.0116(5) 0.0105(5) 0.0128(4) -0.0016(4) -0.0017(4) 0.0000(4)
O5 0.0182(5) 0.0127(4) 0.0216(4) -0.0040(3) -0.0049(4) 0.0026(4)
C13 0.0158(6) 0.0137(6) 0.0198(6) 0.0010(5) -0.0048(5) 0.0017(5)
C12 0.0108(5) 0.0118(5) 0.0168(5) 0.0005(5) -0.0001(5) -0.0003(4)

loop_
_atom_type_symbol
_atom_type_description
_atom_type_scat_dispersion_real
_atom_type_scat_dispersion_imag
_atom_type_scat_source
C C 0.0181 0.0091 'International Tables Vol C Tables 4.2.6.8 and 6.1.1.4'
H H 0.0000 0.0000 'International Tables Vol C Tables 4.2.6.8 and 6.1.1.4'
N N 0.0311 0.0180 'International Tables Vol C Tables 4.2.6.8 and 6.1.1.4'
O O 0.0492 0.0322 'International Tables Vol C Tables 4.2.6.8 and 6.1.1.4'

loop_
_geom_angle_atom_site_label_1
_geom_angle_atom_site_label_2
_geom_angle_atom_site_label_3
_geom_angle
C5 O4 C11 117.54(9)
C2 O3 H3 109.5
C9 O2 C10 115.49(10)
O4 C11 H11A 109.5
O4 C11 H11B 109.5
H11A C11 H11B 109.5
O4 C11 H11C 109.5
H11A C11 H11C 109.5
H11B C11 H11C 109.5
C5 C6 C7 120.56(12)
C5 C6 H6 119.7
C7 C6 H6 119.7
O4 C5 C6 124.30(11)
O4 C5 C4 115.31(11)
C6 C5 C4 120.38(11)
C4 C3 C8 121.14(11)
C4 C3 C2 128.93(11)
C8 C3 C2 109.87(10)
N1 C1 C9 110.87(10)
N1 C1 C2 103.34(9)
C9 C1 C2 110.00(10)
N1 C1 H1 110.8
C9 C1 H1 110.8
C2 C1 H1 110.8
C8 C7 C6 118.31(11)
C8 C7 H7 120.8
C6 C7 H7 120.8
C3 C4 C5 118.54(11)
C3 C4 H4 120.7
C5 C4 H4 120.7
O1 C9 O2 125.36(12)
O1 C9 C1 124.31(11)
O2 C9 C1 110.32(11)
C7 C8 C3 121.06(11)
C7 C8 N1 129.49(11)
C3 C8 N1 109.38(10)
O3 C2 C3 114.40(10)
O3 C2 C1 113.21(9)
C3 C2 C1 102.13(9)
O3 C2 H2 108.9
C3 C2 H2 108.9
C1 C2 H2 108.9
O2 C10 H10A 109.5
O2 C10 H10B 109.5
H10A C10 H10B 109.5
O2 C10 H10C 109.5
H10A C10 H10C 109.5
H10B C10 H10C 109.5
C12 N1 C8 125.25(10)
C12 N1 C1 125.05(10)
C8 N1 C1 109.41(9)
C12 C13 H13A 109.5
C12 C13 H13B 109.5
H13A C13 H13B 109.5
C12 C13 H13C 109.5
H13A C13 H13C 109.5
H13B C13 H13C 109.5
O5 C12 N1 121.04(11)
O5 C12 C13 121.53(11)
N1 C12 C13 117.44(11)

loop_
_geom_bond_atom_site_label_1
_geom_bond_atom_site_label_2
_geom_bond_distance
O4 C5 1.3679(15)
O4 C11 1.4330(15)
O3 C2 1.4091(14)
O3 H3 0.8400
O2 C9 1.3280(15)
O2 C10 1.4519(15)
C11 H11A 0.9800
C11 H11B 0.9800
C11 H11C 0.9800
C6 C5 1.3969(17)
C6 C7 1.4008(17)
C6 H6 0.9500
C5 C4 1.4023(17)
C3 C4 1.3754(17)
C3 C8 1.3939(17)
C3 C2 1.5100(16)
C1 N1 1.4736(15)
C1 C9 1.5255(16)
C1 C2 1.5661(16)
C1 H1 1.0000
C7 C8 1.3817(17)
C7 H7 0.9500
C4 H4 0.9500
C9 O1 1.2005(16)
C8 N1 1.4259(15)
C2 H2 1.0000
C10 H10A 0.9800
C10 H10B 0.9800
C10 H10C 0.9800
N1 C12 1.3521(16)
O5 C12 1.2360(15)
C13 C12 1.5095(17)
C13 H13A 0.9800
C13 H13B 0.9800
C13 H13C 0.9800

loop_
_geom_torsion_atom_site_label_1
_geom_torsion_atom_site_label_2
_geom_torsion_atom_site_label_3
_geom_torsion_atom_site_label_4
_geom_torsion
C11 O4 C5 C6 -0.91(18)
C11 O4 C5 C4 178.29(10)
C7 C6 C5 O4 178.38(11)
C7 C6 C5 C4 -0.78(19)
C5 C6 C7 C8 1.04(18)
C8 C3 C4 C5 0.47(18)
C2 C3 C4 C5 -176.42(11)
O4 C5 C4 C3 -179.22(10)
C6 C5 C4 C3 0.01(18)
C10 O2 C9 O1 4.69(17)
C10 O2 C9 C1 -174.87(10)
N1 C1 C9 O1 26.94(16)
C2 C1 C9 O1 -86.74(14)
N1 C1 C9 O2 -153.50(10)
C2 C1 C9 O2 92.83(12)
C6 C7 C8 C3 -0.56(18)
C6 C7 C8 N1 -177.08(12)
C4 C3 C8 C7 -0.20(19)
C2 C3 C8 C7 177.23(10)
C4 C3 C8 N1 176.96(10)
C2 C3 C8 N1 -5.62(14)
C4 C3 C2 O3 -41.80(17)
C8 C3 C2 O3 141.03(10)
C4 C3 C2 C1 -164.49(12)
C8 C3 C2 C1 18.34(13)
N1 C1 C2 O3 -146.96(10)
C9 C1 C2 O3 -28.54(14)
N1 C1 C2 C3 -23.46(11)
C9 C1 C2 C3 94.96(11)
C7 C8 N1 C12 -19.9(2)
C3 C8 N1 C12 163.21(11)
C7 C8 N1 C1 165.98(12)
C3 C8 N1 C1 -10.86(13)
C9 C1 N1 C12 89.82(14)
C2 C1 N1 C12 -152.37(11)
C9 C1 N1 C8 -96.09(11)
C2 C1 N1 C8 21.72(12)
C8 N1 C12 O5 -3.26(19)
C1 N1 C12 O5 169.91(11)
C8 N1 C12 C13 176.27(11)
C1 N1 C12 C13 -10.56(17)
